data_7007556
loop_
_publ_author_name
'Zhang, Lei'
'Sun, Jie'
'Zhu, Huping'
'Xu, Qiang'
'Tsumori, Nobuko'
'Chen, Jiabi'

_publ_section_title
;
 Novel dimetal bridging carbene complexes derived from a terminal
 carbonyl dimetal compound. Syntheses, structures and reactivities of
 7H-indene-coordinated diiron bridging carbene complexes.
;
_journal_issue 36
_journal_name_full 'Dalton transactions (Cambridge, England : 2003)'
_journal_page_first 4348
_journal_page_last 4358
_journal_paper_doi 10.1039/b607283f
_journal_year 2006
_chemical_formula_sum 'C30 H24 Cl2 Fe2 O6'
_chemical_formula_weight 663.09
_chemical_name_systematic
;
?
;
_space_group_IT_number 2
_symmetry_cell_setting triclinic
_symmetry_space_group_name_Hall '-P 1'
_symmetry_space_group_name_H-M 'P -1'
_atom_sites_solution_hydrogens geom
_atom_sites_solution_primary direct
_atom_sites_solution_secondary difmap
_audit_creation_method SHELXL-97
_cell_angle_alpha 86.069(2)
_cell_angle_beta 80.494(2)
_cell_angle_gamma 89.464(2)
_cell_formula_units_Z 2
_cell_length_a 8.1399(7)
_cell_length_b 10.3465(9)
_cell_length_c 17.0935(15)
_cell_measurement_reflns_used 1675
_cell_measurement_temperature 293(2)
_cell_measurement_theta_max 44.513
_cell_measurement_theta_min 4.488
_cell_volume 1416.5(2)
_computing_cell_refinement 'Bruker SMART'
_computing_data_collection 'Bruker SMART'
_computing_data_reduction 'Bruker SHELXTL'
_computing_molecular_graphics 'Bruker SHELXTL'
_computing_publication_material 'Bruker SHELXTL'
_computing_structure_refinement 'SHELXL-97 (Sheldrick, 1997)'
_computing_structure_solution 'SHELXS-97 (Sheldrick, 1990)'
_diffrn_ambient_temperature 293(2)
_diffrn_measured_fraction_theta_full 0.972
_diffrn_measured_fraction_theta_max 0.972
_diffrn_measurement_device_type 'CCD area detector'
_diffrn_measurement_method 'phi and omega scans'
_diffrn_radiation_monochromator graphite
_diffrn_radiation_source 'fine-focus sealed tube'
_diffrn_radiation_type MoK\a
_diffrn_radiation_wavelength 0.71073
_diffrn_reflns_av_R_equivalents 0.0314
_diffrn_reflns_av_sigmaI/netI 0.0893
_diffrn_reflns_limit_h_max 10
_diffrn_reflns_limit_h_min -10
_diffrn_reflns_limit_k_max 13
_diffrn_reflns_limit_k_min -8
_diffrn_reflns_limit_l_max 21
_diffrn_reflns_limit_l_min -21
_diffrn_reflns_number 8463
_diffrn_reflns_theta_full 27.00
_diffrn_reflns_theta_max 27.00
_diffrn_reflns_theta_min 1.97
_exptl_absorpt_coefficient_mu 1.255
_exptl_absorpt_correction_T_max 1.00000
_exptl_absorpt_correction_T_min 0.84868
_exptl_absorpt_correction_type empirical
_exptl_crystal_colour red
_exptl_crystal_density_diffrn 1.555
_exptl_crystal_density_method 'not measured'
_exptl_crystal_description prismatic
_exptl_crystal_F_000 676
_exptl_crystal_size_max 0.218
_exptl_crystal_size_mid 0.183
_exptl_crystal_size_min 0.163
_refine_diff_density_max 0.713
_refine_diff_density_min -0.444
_refine_diff_density_rms 0.065
_refine_ls_extinction_method none
_refine_ls_goodness_of_fit_ref 0.771
_refine_ls_hydrogen_treatment mixed
_refine_ls_matrix_type full
_refine_ls_number_parameters 374
_refine_ls_number_reflns 6017
_refine_ls_number_restraints 0
_refine_ls_restrained_S_all 0.771
_refine_ls_R_factor_all 0.0833
_refine_ls_R_factor_gt 0.0509
_refine_ls_shift/su_max 0.059
_refine_ls_shift/su_mean 0.006
_refine_ls_structure_factor_coef Fsqd
_refine_ls_weighting_details 'calc w=1/[\s^2^(Fo^2^)+(0.0582P)^2^+0.0052P] where P=(Fo^2^+2Fc^2^)/3'
_refine_ls_weighting_scheme calc
_refine_ls_wR_factor_gt 0.1069
_refine_ls_wR_factor_ref 0.1199
_reflns_number_gt 3451
_reflns_number_total 6017
_reflns_threshold_expression >2sigma(I)
_cod_data_source_file b607283f.txt
_cod_data_source_block compl-22.cif
_cod_depositor_comments
;
The following automatic conversions were performed:
'_symmetry_cell_setting' value 'Triclinic' changed to 'triclinic'
according to '/home/saulius/struct/CIF-dictionaries/cif_core.dic'
dictionary named 'cif_core.dic' version 2.4.1 from 2010-06-29.

Automatic conversion script
Id: cif_fix_enum 1527 2010-12-29 10:47:43Z saulius 
;
_cod_original_sg_symbol_H-M P-1
_cod_database_code 7007556

loop_
_symmetry_equiv_pos_as_xyz
'x, y, z'
'-x, -y, -z'

loop_
_atom_site_label
_atom_site_type_symbol
_atom_site_fract_x
_atom_site_fract_y
_atom_site_fract_z
_atom_site_U_iso_or_equiv
_atom_site_adp_type
_atom_site_occupancy
_atom_site_symmetry_multiplicity
_atom_site_calc_flag
_atom_site_refinement_flags
_atom_site_disorder_assembly
_atom_site_disorder_group
Fe1 Fe 0.63014(6) 1.03919(5) 0.29982(3) 0.04042(16) Uani 1 1 d . . .
Fe2 Fe 0.54180(7) 1.16351(5) 0.16547(3) 0.04751(18) Uani 1 1 d . . .
Cl1 Cl 0.0881(3) 0.5034(2) 0.08629(10) 0.1614(8) Uani 1 1 d . . .
Cl2 Cl 0.2929(3) 0.6005(3) 0.1887(2) 0.1446(16) Uani 1 1 d . . .
O1 O 0.6633(4) 0.9136(3) 0.45503(16) 0.0657(8) Uani 1 1 d . . .
O2 O 0.3226(3) 0.9116(3) 0.28300(16) 0.0644(8) Uani 1 1 d . . .
O3 O 0.3814(4) 0.9659(3) 0.09204(17) 0.0741(9) Uani 1 1 d . . .
O4 O 0.2137(4) 1.2531(3) 0.2331(2) 0.0964(12) Uani 1 1 d . . .
O5 O 0.6746(3) 0.8532(2) 0.16999(13) 0.0470(6) Uani 1 1 d . . .
O6 O 0.4468(4) 1.2552(3) 0.37811(18) 0.0714(9) Uani 1 1 d . . .
C1 C 0.6536(4) 0.9600(4) 0.3936(2) 0.0470(9) Uani 1 1 d . . .
C2 C 0.4442(5) 0.9665(4) 0.2836(2) 0.0471(9) Uani 1 1 d . . .
C3 C 0.4515(5) 1.0386(4) 0.1215(2) 0.0528(10) Uani 1 1 d . . .
C4 C 0.3434(6) 1.2171(4) 0.2066(3) 0.0612(11) Uani 1 1 d . . .
C5 C 0.7580(4) 0.8897(3) 0.2332(2) 0.0415(9) Uani 1 1 d . . .
C6 C 0.8006(5) 1.1558(4) 0.1230(2) 0.0509(10) Uani 1 1 d . . .
C7 C 0.7199(5) 1.2190(4) 0.0646(2) 0.0626(12) Uani 1 1 d . . .
H7 H 0.7212 1.1928 0.0135 0.075 Uiso 1 1 calc R . .
C8 C 0.6366(6) 1.3290(4) 0.0963(2) 0.0654(12) Uani 1 1 d . . .
H8 H 0.5727 1.3869 0.0700 0.078 Uiso 1 1 calc R . .
C9 C 0.6678(5) 1.3355(4) 0.1756(2) 0.0593(11) Uani 1 1 d . . .
H9 H 0.6280 1.3981 0.2104 0.071 Uiso 1 1 calc R . .
C10 C 0.7704(5) 1.2290(4) 0.1917(2) 0.0499(10) Uani 1 1 d . . .
C11 C 0.8320(5) 1.1839(4) 0.2627(2) 0.0495(10) Uani 1 1 d . . .
C12 C 0.9015(5) 1.0647(4) 0.2689(2) 0.0499(10) Uani 1 1 d . . .
C13 C 0.9142(5) 0.9719(4) 0.2032(2) 0.0500(10) Uani 1 1 d . . .
C14 C 0.9179(5) 1.0439(4) 0.1213(2) 0.0573(11) Uani 1 1 d . . .
H14A H 1.0301 1.0750 0.1016 0.069 Uiso 1 1 calc R . .
H14B H 0.8895 0.9836 0.0846 0.069 Uiso 1 1 calc R . .
C15 C 0.7580(5) 0.7539(4) 0.1235(2) 0.0620(12) Uani 1 1 d . . .
H15A H 0.7397 0.6701 0.1526 0.074 Uiso 1 1 calc R . .
H15B H 0.8769 0.7707 0.1122 0.074 Uiso 1 1 calc R . .
C16 C 0.6889(7) 0.7541(5) 0.0470(3) 0.0967(18) Uani 1 1 d . . .
H16A H 0.5705 0.7411 0.0587 0.125 Uiso 1 1 calc R . .
H16B H 0.7393 0.6856 0.0163 0.125 Uiso 1 1 calc R . .
H16C H 0.7128 0.8358 0.0173 0.125 Uiso 1 1 calc R . .
C17 C 0.7813(4) 0.7730(3) 0.2876(2) 0.0416(9) Uani 1 1 d . . .
C18 C 0.9257(4) 0.7480(4) 0.3199(2) 0.0451(9) Uani 1 1 d . . .
H18 H 1.0121 0.8082 0.3096 0.054 Uiso 1 1 calc R . .
C19 C 0.9442(5) 0.6362(4) 0.3667(2) 0.0467(9) Uani 1 1 d . . .
H19 H 1.0424 0.6234 0.3873 0.056 Uiso 1 1 calc R . .
C20 C 0.8202(4) 0.5425(4) 0.38376(19) 0.0420(9) Uani 1 1 d . . .
C21 C 0.6720(5) 0.5697(4) 0.3540(2) 0.0478(9) Uani 1 1 d . . .
H21 H 0.5836 0.5115 0.3662 0.057 Uiso 1 1 calc R . .
C22 C 0.6550(5) 0.6812(4) 0.3069(2) 0.0475(9) Uani 1 1 d . . .
H22 H 0.5558 0.6954 0.2874 0.057 Uiso 1 1 calc R . .
C23 C 0.5214(5) 1.1731(4) 0.3480(2) 0.0508(10) Uani 1 1 d . . .
C24 C 0.8435(5) 0.4188(3) 0.4291(2) 0.0424(9) Uani 1 1 d . . .
C25 C 0.9947(5) 0.3537(4) 0.4182(2) 0.0544(10) Uani 1 1 d . . .
H25 H 1.0849 0.3915 0.3839 0.065 Uiso 1 1 calc R . .
C26 C 1.0146(6) 0.2347(4) 0.4567(2) 0.0620(11) Uani 1 1 d . . .
H26 H 1.1169 0.1927 0.4482 0.074 Uiso 1 1 calc R . .
C27 C 0.8840(6) 0.1786(4) 0.5074(3) 0.0674(13) Uani 1 1 d . . .
H27 H 0.8965 0.0978 0.5331 0.081 Uiso 1 1 calc R . .
C28 C 0.7342(6) 0.2415(4) 0.5204(3) 0.0670(12) Uani 1 1 d . . .
H28 H 0.6454 0.2036 0.5554 0.080 Uiso 1 1 calc R . .
C29 C 0.7145(5) 0.3604(4) 0.4819(2) 0.0539(10) Uani 1 1 d . . .
H29 H 0.6123 0.4023 0.4916 0.065 Uiso 1 1 calc R . .
C30 C 0.1091(8) 0.5397(6) 0.1786(3) 0.110(2) Uani 1 1 d . . .
H30A H 0.0233 0.6016 0.1967 0.132 Uiso 1 1 calc R . .
H30B H 0.0888 0.4616 0.2136 0.132 Uiso 1 1 calc R . .
H11 H 0.831(4) 1.245(3) 0.2991(19) 0.041(10) Uiso 1 1 d . . .
H12 H 0.959(4) 1.040(3) 0.3093(19) 0.039(10) Uiso 1 1 d . . .
H13 H 1.019(4) 0.918(3) 0.2014(17) 0.034(9) Uiso 1 1 d . . .

loop_
_atom_site_aniso_label
_atom_site_aniso_U_11
_atom_site_aniso_U_22
_atom_site_aniso_U_33
_atom_site_aniso_U_23
_atom_site_aniso_U_13
_atom_site_aniso_U_12
Fe1 0.0386(3) 0.0449(3) 0.0384(3) -0.0014(2) -0.0083(2) -0.0060(2)
Fe2 0.0488(4) 0.0477(3) 0.0467(3) 0.0031(3) -0.0121(3) -0.0025(3)
Cl1 0.199(2) 0.183(2) 0.1009(13) -0.0494(14) -0.0076(13) 0.0388(17)
Cl2 0.1336(19) 0.162(3) 0.248(4) -0.102(3) -0.008(2) -0.050(2)
O1 0.075(2) 0.080(2) 0.0424(16) 0.0062(16) -0.0157(15) 0.0008(17)
O2 0.0494(17) 0.073(2) 0.0726(19) 0.0073(16) -0.0191(14) -0.0218(15)
O3 0.089(2) 0.071(2) 0.072(2) -0.0140(17) -0.0368(18) -0.0043(18)
O4 0.054(2) 0.083(3) 0.146(3) -0.003(2) -0.004(2) 0.0092(19)
O5 0.0517(16) 0.0504(16) 0.0423(14) -0.0075(12) -0.0167(12) 0.0053(13)
O6 0.075(2) 0.067(2) 0.074(2) -0.0182(18) -0.0103(17) 0.0043(17)
C1 0.041(2) 0.052(2) 0.049(2) -0.011(2) -0.0060(18) -0.0057(18)
C2 0.047(2) 0.052(2) 0.043(2) 0.0028(18) -0.0104(18) -0.0013(19)
C3 0.059(3) 0.057(3) 0.045(2) 0.001(2) -0.016(2) 0.007(2)
C4 0.057(3) 0.049(3) 0.078(3) 0.007(2) -0.020(2) -0.002(2)
C5 0.034(2) 0.050(2) 0.043(2) -0.0059(18) -0.0112(16) 0.0011(17)
C6 0.048(2) 0.053(2) 0.049(2) 0.007(2) -0.0039(19) -0.008(2)
C7 0.070(3) 0.067(3) 0.049(2) 0.009(2) -0.009(2) -0.005(2)
C8 0.077(3) 0.057(3) 0.059(3) 0.020(2) -0.011(2) -0.005(2)
C9 0.067(3) 0.046(2) 0.063(3) 0.005(2) -0.008(2) -0.012(2)
C10 0.049(2) 0.047(2) 0.053(2) 0.006(2) -0.0081(19) -0.0159(19)
C11 0.046(2) 0.050(3) 0.054(2) -0.002(2) -0.0104(19) -0.018(2)
C12 0.039(2) 0.061(3) 0.050(2) 0.003(2) -0.0119(19) -0.014(2)
C13 0.036(2) 0.059(3) 0.054(2) 0.001(2) -0.0058(19) -0.001(2)
C14 0.049(2) 0.067(3) 0.052(2) 0.004(2) 0.0026(19) -0.005(2)
C15 0.078(3) 0.058(3) 0.053(2) -0.009(2) -0.017(2) 0.009(2)
C16 0.130(5) 0.111(4) 0.061(3) -0.037(3) -0.040(3) 0.037(4)
C17 0.042(2) 0.044(2) 0.040(2) -0.0049(17) -0.0108(16) -0.0011(17)
C18 0.039(2) 0.048(2) 0.049(2) -0.0043(19) -0.0098(17) -0.0038(18)
C19 0.040(2) 0.056(2) 0.049(2) -0.004(2) -0.0171(17) 0.0031(19)
C20 0.045(2) 0.048(2) 0.0356(19) -0.0068(17) -0.0122(16) 0.0039(18)
C21 0.042(2) 0.049(2) 0.055(2) -0.004(2) -0.0124(18) -0.0054(18)
C22 0.040(2) 0.051(2) 0.055(2) -0.005(2) -0.0194(18) 0.0032(18)
C23 0.053(3) 0.050(3) 0.051(2) -0.005(2) -0.012(2) -0.009(2)
C24 0.049(2) 0.042(2) 0.040(2) -0.0089(17) -0.0170(17) 0.0032(18)
C25 0.061(3) 0.057(3) 0.048(2) -0.006(2) -0.017(2) 0.009(2)
C26 0.070(3) 0.060(3) 0.060(3) -0.006(2) -0.024(2) 0.015(2)
C27 0.094(4) 0.047(3) 0.071(3) 0.003(2) -0.045(3) -0.002(3)
C28 0.068(3) 0.066(3) 0.070(3) 0.012(2) -0.024(2) -0.018(3)
C29 0.048(2) 0.057(3) 0.059(3) -0.001(2) -0.017(2) 0.004(2)
C30 0.139(6) 0.105(4) 0.084(4) -0.016(3) -0.010(4) 0.036(4)

loop_
_atom_type_symbol
_atom_type_description
_atom_type_scat_dispersion_real
_atom_type_scat_dispersion_imag
_atom_type_scat_source
C C 0.0033 0.0016 'International Tables Vol C Tables 4.2.6.8 and 6.1.1.4'
H H 0.0000 0.0000 'International Tables Vol C Tables 4.2.6.8 and 6.1.1.4'
O O 0.0106 0.0060 'International Tables Vol C Tables 4.2.6.8 and 6.1.1.4'
Cl Cl 0.1484 0.1585 'International Tables Vol C Tables 4.2.6.8 and 6.1.1.4'
Fe Fe 0.3463 0.8444 'International Tables Vol C Tables 4.2.6.8 and 6.1.1.4'

loop_
_geom_angle_atom_site_label_1
_geom_angle_atom_site_label_2
_geom_angle_atom_site_label_3
_geom_angle
_geom_angle_site_symmetry_1
_geom_angle_site_symmetry_3
_geom_angle_publ_flag
C2 Fe1 C1 100.63(16) . . ?
C2 Fe1 C23 93.19(17) . . ?
C1 Fe1 C23 91.35(17) . . ?
C2 Fe1 C5 86.34(15) . . ?
C1 Fe1 C5 93.57(15) . . ?
C23 Fe1 C5 175.06(15) . . ?
C2 Fe1 C12 149.95(16) . . ?
C1 Fe1 C12 90.45(16) . . ?
C23 Fe1 C12 114.57(16) . . ?
C5 Fe1 C12 64.99(14) . . ?
C2 Fe1 C11 149.72(16) . . ?
C1 Fe1 C11 109.52(16) . . ?
C23 Fe1 C11 83.59(17) . . ?
C5 Fe1 C11 94.34(15) . . ?
C12 Fe1 C11 35.78(14) . . ?
C2 Fe1 Fe2 72.71(12) . . ?
C1 Fe1 Fe2 170.98(12) . . ?
C23 Fe1 Fe2 83.09(12) . . ?
C5 Fe1 Fe2 92.09(10) . . ?
C12 Fe1 Fe2 98.31(11) . . ?
C11 Fe1 Fe2 77.01(11) . . ?
C3 Fe2 C4 90.32(19) . . ?
C3 Fe2 C8 120.08(17) . . ?
C4 Fe2 C8 101.13(19) . . ?
C3 Fe2 C9 159.79(17) . . ?
C4 Fe2 C9 96.33(18) . . ?
C8 Fe2 C9 39.87(15) . . ?
C3 Fe2 C7 95.89(17) . . ?
C4 Fe2 C7 135.64(19) . . ?
C8 Fe2 C7 39.29(15) . . ?
C9 Fe2 C7 66.18(16) . . ?
C3 Fe2 C6 106.05(17) . . ?
C4 Fe2 C6 162.68(17) . . ?
C8 Fe2 C6 66.01(17) . . ?
C9 Fe2 C6 66.35(16) . . ?
C7 Fe2 C6 38.85(15) . . ?
C3 Fe2 C10 142.81(18) . . ?
C4 Fe2 C10 125.87(18) . . ?
C8 Fe2 C10 66.09(16) . . ?
C9 Fe2 C10 39.34(15) . . ?
C7 Fe2 C10 65.52(15) . . ?
C6 Fe2 C10 39.44(14) . . ?
C3 Fe2 Fe1 103.06(12) . . ?
C4 Fe2 Fe1 98.83(14) . . ?
C8 Fe2 Fe1 131.83(13) . . ?
C9 Fe2 Fe1 94.77(12) . . ?
C7 Fe2 Fe1 122.04(12) . . ?
C6 Fe2 Fe1 83.19(11) . . ?
C10 Fe2 Fe1 66.64(10) . . ?
C15 O5 C5 114.4(3) . . ?
O1 C1 Fe1 176.8(4) . . ?
O2 C2 Fe1 171.0(3) . . ?
O3 C3 Fe2 173.5(4) . . ?
O4 C4 Fe2 179.4(4) . . ?
O5 C5 C17 110.1(3) . . ?
O5 C5 C13 112.9(3) . . ?
C17 C5 C13 115.7(3) . . ?
O5 C5 Fe1 112.9(2) . . ?
C17 C5 Fe1 110.1(2) . . ?
C13 C5 Fe1 94.2(2) . . ?
C7 C6 C10 107.7(4) . . ?
C7 C6 C14 132.5(4) . . ?
C10 C6 C14 119.4(4) . . ?
C7 C6 Fe2 70.5(2) . . ?
C10 C6 Fe2 70.2(2) . . ?
C14 C6 Fe2 130.1(3) . . ?
C6 C7 C8 108.7(4) . . ?
C6 C7 Fe2 70.7(2) . . ?
C8 C7 Fe2 69.6(2) . . ?
C6 C7 H7 125.6 . . ?
C8 C7 H7 125.6 . . ?
Fe2 C7 H7 125.7 . . ?
C7 C8 C9 107.9(4) . . ?
C7 C8 Fe2 71.1(2) . . ?
C9 C8 Fe2 70.2(2) . . ?
C7 C8 H8 126.1 . . ?
C9 C8 H8 126.1 . . ?
Fe2 C8 H8 124.3 . . ?
C10 C9 C8 107.5(4) . . ?
C10 C9 Fe2 71.1(2) . . ?
C8 C9 Fe2 70.0(2) . . ?
C10 C9 H9 126.3 . . ?
C8 C9 H9 126.3 . . ?
Fe2 C9 H9 124.3 . . ?
C9 C10 C6 108.2(4) . . ?
C9 C10 C11 131.5(4) . . ?
C6 C10 C11 120.1(4) . . ?
C9 C10 Fe2 69.6(2) . . ?
C6 C10 Fe2 70.3(2) . . ?
C11 C10 Fe2 122.0(2) . . ?
C12 C11 C10 120.7(4) . . ?
C12 C11 Fe1 71.4(2) . . ?
C10 C11 Fe1 94.0(2) . . ?
C12 C11 H11 125(2) . . ?
C10 C11 H11 114(2) . . ?
Fe1 C11 H11 112(2) . . ?
C11 C12 C13 122.4(4) . . ?
C11 C12 Fe1 72.8(2) . . ?
C13 C12 Fe1 92.5(2) . . ?
C11 C12 H12 122(2) . . ?
C13 C12 H12 115(2) . . ?
Fe1 C12 H12 114(2) . . ?
C12 C13 C5 99.8(3) . . ?
C12 C13 C14 111.8(3) . . ?
C5 C13 C14 115.0(3) . . ?
C12 C13 H13 110.6(18) . . ?
C5 C13 H13 111.2(17) . . ?
C14 C13 H13 108.3(17) . . ?
C6 C14 C13 113.0(3) . . ?
C6 C14 H14A 109.0 . . ?
C13 C14 H14A 109.0 . . ?
C6 C14 H14B 109.0 . . ?
C13 C14 H14B 109.0 . . ?
H14A C14 H14B 107.8 . . ?
O5 C15 C16 108.3(4) . . ?
O5 C15 H15A 110.0 . . ?
C16 C15 H15A 110.0 . . ?
O5 C15 H15B 110.0 . . ?
C16 C15 H15B 110.0 . . ?
H15A C15 H15B 108.4 . . ?
C15 C16 H16A 109.5 . . ?
C15 C16 H16B 109.5 . . ?
H16A C16 H16B 109.5 . . ?
C15 C16 H16C 109.5 . . ?
H16A C16 H16C 109.5 . . ?
H16B C16 H16C 109.5 . . ?
C22 C17 C18 116.4(3) . . ?
C22 C17 C5 119.6(3) . . ?
C18 C17 C5 124.0(3) . . ?
C19 C18 C17 121.8(3) . . ?
C19 C18 H18 119.1 . . ?
C17 C18 H18 119.1 . . ?
C18 C19 C20 121.8(3) . . ?
C18 C19 H19 119.1 . . ?
C20 C19 H19 119.1 . . ?
C19 C20 C21 116.6(3) . . ?
C19 C20 C24 122.0(3) . . ?
C21 C20 C24 121.4(3) . . ?
C22 C21 C20 121.2(3) . . ?
C22 C21 H21 119.4 . . ?
C20 C21 H21 119.4 . . ?
C21 C22 C17 122.1(3) . . ?
C21 C22 H22 118.9 . . ?
C17 C22 H22 118.9 . . ?
O6 C23 Fe1 177.2(3) . . ?
C29 C24 C25 117.1(4) . . ?
C29 C24 C20 121.5(3) . . ?
C25 C24 C20 121.3(3) . . ?
C26 C25 C24 121.6(4) . . ?
C26 C25 H25 119.2 . . ?
C24 C25 H25 119.2 . . ?
C27 C26 C25 119.8(4) . . ?
C27 C26 H26 120.1 . . ?
C25 C26 H26 120.1 . . ?
C26 C27 C28 119.8(4) . . ?
C26 C27 H27 120.1 . . ?
C28 C27 H27 120.1 . . ?
C27 C28 C29 120.3(4) . . ?
C27 C28 H28 119.8 . . ?
C29 C28 H28 119.8 . . ?
C28 C29 C24 121.3(4) . . ?
C28 C29 H29 119.4 . . ?
C24 C29 H29 119.4 . . ?
Cl2 C30 Cl1 116.2(3) . . ?
Cl2 C30 H30A 108.2 . . ?
Cl1 C30 H30A 108.2 . . ?
Cl2 C30 H30B 108.2 . . ?
Cl1 C30 H30B 108.2 . . ?
H30A C30 H30B 107.4 . . ?

loop_
_geom_bond_atom_site_label_1
_geom_bond_atom_site_label_2
_geom_bond_distance
_geom_bond_site_symmetry_2
_geom_bond_publ_flag
Fe1 C2 1.766(4) . ?
Fe1 C1 1.788(4) . ?
Fe1 C23 1.809(5) . ?
Fe1 C5 2.143(4) . ?
Fe1 C12 2.199(4) . ?
Fe1 C11 2.217(4) . ?
Fe1 Fe2 2.7512(7) . ?
Fe2 C3 1.763(4) . ?
Fe2 C4 1.752(5) . ?
Fe2 C8 2.091(4) . ?
Fe2 C9 2.093(4) . ?
Fe2 C7 2.112(4) . ?
Fe2 C6 2.114(4) . ?
Fe2 C10 2.113(4) . ?
Cl1 C30 1.683(5) . ?
Cl2 C30 1.668(6) . ?
O1 C1 1.138(4) . ?
O2 C2 1.148(4) . ?
O3 C3 1.141(4) . ?
O4 C4 1.148(5) . ?
O5 C15 1.439(4) . ?
O5 C5 1.439(4) . ?
O6 C23 1.141(4) . ?
C5 C17 1.503(5) . ?
C5 C13 1.532(5) . ?
C6 C7 1.405(5) . ?
C6 C10 1.426(5) . ?
C6 C14 1.493(5) . ?
C7 C8 1.413(6) . ?
C7 H7 0.9300 . ?
C8 C9 1.427(6) . ?
C8 H8 0.9300 . ?
C9 C10 1.416(6) . ?
C9 H9 0.9300 . ?
C10 C11 1.436(5) . ?
C11 C12 1.357(6) . ?
C11 H11 0.91(3) . ?
C12 C13 1.518(5) . ?
C12 H12 0.92(3) . ?
C13 C14 1.536(5) . ?
C13 H13 1.01(3) . ?
C14 H14A 0.9700 . ?
C14 H14B 0.9700 . ?
C15 C16 1.505(5) . ?
C15 H15A 0.9700 . ?
C15 H15B 0.9700 . ?
C16 H16A 0.9600 . ?
C16 H16B 0.9600 . ?
C16 H16C 0.9600 . ?
C17 C22 1.390(5) . ?
C17 C18 1.393(5) . ?
C18 C19 1.383(5) . ?
C18 H18 0.9300 . ?
C19 C20 1.388(5) . ?
C19 H19 0.9300 . ?
C20 C21 1.403(5) . ?
C20 C24 1.478(5) . ?
C21 C22 1.380(5) . ?
C21 H21 0.9300 . ?
C22 H22 0.9300 . ?
C24 C29 1.381(5) . ?
C24 C25 1.389(5) . ?
C25 C26 1.377(5) . ?
C25 H25 0.9300 . ?
C26 C27 1.362(6) . ?
C26 H26 0.9300 . ?
C27 C28 1.369(6) . ?
C27 H27 0.9300 . ?
C28 C29 1.376(5) . ?
C28 H28 0.9300 . ?
C29 H29 0.9300 . ?
C30 H30A 0.9700 . ?
C30 H30B 0.9700 . ?

loop_
_geom_torsion_atom_site_label_1
_geom_torsion_atom_site_label_2
_geom_torsion_atom_site_label_3
_geom_torsion_atom_site_label_4
_geom_torsion
_geom_torsion_site_symmetry_1
_geom_torsion_site_symmetry_2
_geom_torsion_site_symmetry_3
_geom_torsion_site_symmetry_4
_geom_torsion_publ_flag
C2 Fe1 Fe2 C3 -34.38(19) . . . . ?
C1 Fe1 Fe2 C3 -77.7(8) . . . . ?
C23 Fe1 Fe2 C3 -129.91(18) . . . . ?
C5 Fe1 Fe2 C3 51.13(16) . . . . ?
C12 Fe1 Fe2 C3 116.16(17) . . . . ?
C11 Fe1 Fe2 C3 145.11(18) . . . . ?
C2 Fe1 Fe2 C4 58.03(19) . . . . ?
C1 Fe1 Fe2 C4 14.7(8) . . . . ?
C23 Fe1 Fe2 C4 -37.51(18) . . . . ?
C5 Fe1 Fe2 C4 143.54(16) . . . . ?
C12 Fe1 Fe2 C4 -151.44(18) . . . . ?
C11 Fe1 Fe2 C4 -122.49(18) . . . . ?
C2 Fe1 Fe2 C8 171.7(2) . . . . ?
C1 Fe1 Fe2 C8 128.4(8) . . . . ?
C23 Fe1 Fe2 C8 76.2(2) . . . . ?
C5 Fe1 Fe2 C8 -102.8(2) . . . . ?
C12 Fe1 Fe2 C8 -37.8(2) . . . . ?
C11 Fe1 Fe2 C8 -8.8(2) . . . . ?
C2 Fe1 Fe2 C9 155.20(18) . . . . ?
C1 Fe1 Fe2 C9 111.9(8) . . . . ?
C23 Fe1 Fe2 C9 59.67(17) . . . . ?
C5 Fe1 Fe2 C9 -119.29(15) . . . . ?
C12 Fe1 Fe2 C9 -54.26(16) . . . . ?
C11 Fe1 Fe2 C9 -25.31(18) . . . . ?
C2 Fe1 Fe2 C7 -140.0(2) . . . . ?
C1 Fe1 Fe2 C7 176.7(8) . . . . ?
C23 Fe1 Fe2 C7 124.46(19) . . . . ?
C5 Fe1 Fe2 C7 -54.50(17) . . . . ?
C12 Fe1 Fe2 C7 10.53(18) . . . . ?
C11 Fe1 Fe2 C7 39.48(19) . . . . ?
C2 Fe1 Fe2 C6 -139.34(17) . . . . ?
C1 Fe1 Fe2 C6 177.4(8) . . . . ?
C23 Fe1 Fe2 C6 125.13(16) . . . . ?
C5 Fe1 Fe2 C6 -53.83(14) . . . . ?
C12 Fe1 Fe2 C6 11.20(16) . . . . ?
C11 Fe1 Fe2 C6 40.15(17) . . . . ?
C2 Fe1 Fe2 C10 -176.61(17) . . . . ?
C1 Fe1 Fe2 C10 140.1(8) . . . . ?
C23 Fe1 Fe2 C10 87.85(17) . . . . ?
C5 Fe1 Fe2 C10 -91.10(15) . . . . ?
C12 Fe1 Fe2 C10 -26.07(17) . . . . ?
C11 Fe1 Fe2 C10 2.87(17) . . . . ?
C2 Fe1 C1 O1 -81(6) . . . . ?
C23 Fe1 C1 O1 12(6) . . . . ?
C5 Fe1 C1 O1 -168(6) . . . . ?
C12 Fe1 C1 O1 127(6) . . . . ?
C11 Fe1 C1 O1 96(6) . . . . ?
Fe2 Fe1 C1 O1 -39(7) . . . . ?
C1 Fe1 C2 O2 5(2) . . . . ?
C23 Fe1 C2 O2 -87(2) . . . . ?
C5 Fe1 C2 O2 98(2) . . . . ?
C12 Fe1 C2 O2 115(2) . . . . ?
C11 Fe1 C2 O2 -169(2) . . . . ?
Fe2 Fe1 C2 O2 -168(2) . . . . ?
C4 Fe2 C3 O3 36(3) . . . . ?
C8 Fe2 C3 O3 -67(3) . . . . ?
C9 Fe2 C3 O3 -74(3) . . . . ?
C7 Fe2 C3 O3 -100(3) . . . . ?
C6 Fe2 C3 O3 -138(3) . . . . ?
C10 Fe2 C3 O3 -157(3) . . . . ?
Fe1 Fe2 C3 O3 135(3) . . . . ?
C3 Fe2 C4 O4 -113(54) . . . . ?
C8 Fe2 C4 O4 8(54) . . . . ?
C9 Fe2 C4 O4 48(54) . . . . ?
C7 Fe2 C4 O4 -14(54) . . . . ?
C6 Fe2 C4 O4 48(54) . . . . ?
C10 Fe2 C4 O4 76(54) . . . . ?
Fe1 Fe2 C4 O4 144(54) . . . . ?
C15 O5 C5 C17 -57.0(4) . . . . ?
C15 O5 C5 C13 74.0(4) . . . . ?
C15 O5 C5 Fe1 179.4(2) . . . . ?
C2 Fe1 C5 O5 34.8(2) . . . . ?
C1 Fe1 C5 O5 135.2(2) . . . . ?
C23 Fe1 C5 O5 -49.9(18) . . . . ?
C12 Fe1 C5 O5 -136.0(3) . . . . ?
C11 Fe1 C5 O5 -114.9(2) . . . . ?
Fe2 Fe1 C5 O5 -37.8(2) . . . . ?
C2 Fe1 C5 C17 -88.7(3) . . . . ?
C1 Fe1 C5 C17 11.7(3) . . . . ?
C23 Fe1 C5 C17 -173.4(16) . . . . ?
C12 Fe1 C5 C17 100.5(3) . . . . ?
C11 Fe1 C5 C17 121.6(2) . . . . ?
Fe2 Fe1 C5 C17 -161.3(2) . . . . ?
C2 Fe1 C5 C13 151.9(2) . . . . ?
C1 Fe1 C5 C13 -107.7(2) . . . . ?
C23 Fe1 C5 C13 67.2(18) . . . . ?
C12 Fe1 C5 C13 -18.9(2) . . . . ?
C11 Fe1 C5 C13 2.2(2) . . . . ?
Fe2 Fe1 C5 C13 79.3(2) . . . . ?
C3 Fe2 C6 C7 79.2(3) . . . . ?
C4 Fe2 C6 C7 -81.2(6) . . . . ?
C8 Fe2 C6 C7 -37.1(2) . . . . ?
C9 Fe2 C6 C7 -80.8(3) . . . . ?
C10 Fe2 C6 C7 -118.0(3) . . . . ?
Fe1 Fe2 C6 C7 -179.1(2) . . . . ?
C3 Fe2 C6 C10 -162.8(2) . . . . ?
C4 Fe2 C6 C10 36.8(7) . . . . ?
C8 Fe2 C6 C10 80.9(2) . . . . ?
C9 Fe2 C6 C10 37.2(2) . . . . ?
C7 Fe2 C6 C10 118.0(3) . . . . ?
Fe1 Fe2 C6 C10 -61.1(2) . . . . ?
C3 Fe2 C6 C14 -50.5(4) . . . . ?
C4 Fe2 C6 C14 149.1(5) . . . . ?
C8 Fe2 C6 C14 -166.8(4) . . . . ?
C9 Fe2 C6 C14 149.5(4) . . . . ?
C7 Fe2 C6 C14 -129.7(5) . . . . ?
C10 Fe2 C6 C14 112.3(5) . . . . ?
Fe1 Fe2 C6 C14 51.2(4) . . . . ?
C10 C6 C7 C8 -1.3(4) . . . . ?
C14 C6 C7 C8 -173.6(4) . . . . ?
Fe2 C6 C7 C8 59.4(3) . . . . ?
C10 C6 C7 Fe2 -60.7(3) . . . . ?
C14 C6 C7 Fe2 127.1(4) . . . . ?
C3 Fe2 C7 C6 -108.4(3) . . . . ?
C4 Fe2 C7 C6 155.1(3) . . . . ?
C8 Fe2 C7 C6 119.6(4) . . . . ?
C9 Fe2 C7 C6 81.3(3) . . . . ?
C10 Fe2 C7 C6 38.0(2) . . . . ?
Fe1 Fe2 C7 C6 1.1(3) . . . . ?
C3 Fe2 C7 C8 132.0(3) . . . . ?
C4 Fe2 C7 C8 35.5(4) . . . . ?
C9 Fe2 C7 C8 -38.3(3) . . . . ?
C6 Fe2 C7 C8 -119.6(4) . . . . ?
C10 Fe2 C7 C8 -81.5(3) . . . . ?
Fe1 Fe2 C7 C8 -118.5(2) . . . . ?
C6 C7 C8 C9 0.8(5) . . . . ?
Fe2 C7 C8 C9 60.8(3) . . . . ?
C6 C7 C8 Fe2 -60.0(3) . . . . ?
C3 Fe2 C8 C7 -58.6(3) . . . . ?
C4 Fe2 C8 C7 -155.5(3) . . . . ?
C9 Fe2 C8 C7 117.9(4) . . . . ?
C6 Fe2 C8 C7 36.7(2) . . . . ?
C10 Fe2 C8 C7 80.0(3) . . . . ?
Fe1 Fe2 C8 C7 91.7(3) . . . . ?
C3 Fe2 C8 C9 -176.5(3) . . . . ?
C4 Fe2 C8 C9 86.5(3) . . . . ?
C7 Fe2 C8 C9 -117.9(4) . . . . ?
C6 Fe2 C8 C9 -81.3(3) . . . . ?
C10 Fe2 C8 C9 -37.9(3) . . . . ?
Fe1 Fe2 C8 C9 -26.2(3) . . . . ?
C7 C8 C9 C10 0.0(5) . . . . ?
Fe2 C8 C9 C10 61.5(3) . . . . ?
C7 C8 C9 Fe2 -61.5(3) . . . . ?
C3 Fe2 C9 C10 -108.9(5) . . . . ?
C4 Fe2 C9 C10 142.6(3) . . . . ?
C8 Fe2 C9 C10 -117.6(4) . . . . ?
C7 Fe2 C9 C10 -79.9(3) . . . . ?
C6 Fe2 C9 C10 -37.3(2) . . . . ?
Fe1 Fe2 C9 C10 43.2(2) . . . . ?
C3 Fe2 C9 C8 8.7(7) . . . . ?
C4 Fe2 C9 C8 -99.8(3) . . . . ?
C7 Fe2 C9 C8 37.7(3) . . . . ?
C6 Fe2 C9 C8 80.3(3) . . . . ?
C10 Fe2 C9 C8 117.6(4) . . . . ?
Fe1 Fe2 C9 C8 160.7(3) . . . . ?
C8 C9 C10 C6 -0.9(4) . . . . ?
Fe2 C9 C10 C6 60.0(2) . . . . ?
C8 C9 C10 C11 -176.0(4) . . . . ?
Fe2 C9 C10 C11 -115.2(4) . . . . ?
C8 C9 C10 Fe2 -60.8(3) . . . . ?
C7 C6 C10 C9 1.3(4) . . . . ?
C14 C6 C10 C9 174.8(3) . . . . ?
Fe2 C6 C10 C9 -59.5(3) . . . . ?
C7 C6 C10 C11 177.2(3) . . . . ?
C14 C6 C10 C11 -9.4(5) . . . . ?
Fe2 C6 C10 C11 116.3(3) . . . . ?
C7 C6 C10 Fe2 60.8(3) . . . . ?
C14 C6 C10 Fe2 -125.7(3) . . . . ?
C3 Fe2 C10 C9 147.3(3) . . . . ?
C4 Fe2 C10 C9 -48.1(3) . . . . ?
C8 Fe2 C10 C9 38.4(2) . . . . ?
C7 Fe2 C10 C9 81.7(3) . . . . ?
C6 Fe2 C10 C9 119.2(3) . . . . ?
Fe1 Fe2 C10 C9 -132.1(3) . . . . ?
C3 Fe2 C10 C6 28.1(4) . . . . ?
C4 Fe2 C10 C6 -167.3(2) . . . . ?
C8 Fe2 C10 C6 -80.7(2) . . . . ?
C9 Fe2 C10 C6 -119.2(3) . . . . ?
C7 Fe2 C10 C6 -37.5(2) . . . . ?
Fe1 Fe2 C10 C6 108.8(2) . . . . ?
C3 Fe2 C10 C11 -85.8(4) . . . . ?
C4 Fe2 C10 C11 78.8(4) . . . . ?
C8 Fe2 C10 C11 165.4(4) . . . . ?
C9 Fe2 C10 C11 127.0(5) . . . . ?
C7 Fe2 C10 C11 -151.4(4) . . . . ?
C6 Fe2 C10 C11 -113.9(4) . . . . ?
Fe1 Fe2 C10 C11 -5.1(3) . . . . ?
C9 C10 C11 C12 166.7(4) . . . . ?
C6 C10 C11 C12 -8.0(5) . . . . ?
Fe2 C10 C11 C12 76.5(5) . . . . ?
C9 C10 C11 Fe1 96.1(4) . . . . ?
C6 C10 C11 Fe1 -78.7(3) . . . . ?
Fe2 C10 C11 Fe1 5.8(4) . . . . ?
C2 Fe1 C11 C12 -124.0(4) . . . . ?
C1 Fe1 C11 C12 61.5(3) . . . . ?
C23 Fe1 C11 C12 150.6(3) . . . . ?
C5 Fe1 C11 C12 -33.9(3) . . . . ?
Fe2 Fe1 C11 C12 -125.0(3) . . . . ?
C2 Fe1 C11 C10 -2.9(5) . . . . ?
C1 Fe1 C11 C10 -177.4(3) . . . . ?
C23 Fe1 C11 C10 -88.2(3) . . . . ?
C5 Fe1 C11 C10 87.3(3) . . . . ?
C12 Fe1 C11 C10 121.1(4) . . . . ?
Fe2 Fe1 C11 C10 -3.9(2) . . . . ?
C10 C11 C12 C13 -1.6(6) . . . . ?
Fe1 C11 C12 C13 81.8(3) . . . . ?
C10 C11 C12 Fe1 -83.4(3) . . . . ?
C2 Fe1 C12 C11 123.4(4) . . . . ?
C1 Fe1 C12 C11 -124.1(3) . . . . ?
C23 Fe1 C12 C11 -32.4(3) . . . . ?
C5 Fe1 C12 C11 142.2(3) . . . . ?
Fe2 Fe1 C12 C11 53.8(2) . . . . ?
C2 Fe1 C12 C13 0.3(5) . . . . ?
C1 Fe1 C12 C13 112.7(3) . . . . ?
C23 Fe1 C12 C13 -155.6(2) . . . . ?
C5 Fe1 C12 C13 19.0(2) . . . . ?
C11 Fe1 C12 C13 -123.2(4) . . . . ?
Fe2 Fe1 C12 C13 -69.4(2) . . . . ?
C11 C12 C13 C5 -96.0(4) . . . . ?
Fe1 C12 C13 C5 -24.8(3) . . . . ?
C11 C12 C13 C14 26.1(5) . . . . ?
Fe1 C12 C13 C14 97.3(3) . . . . ?
O5 C5 C13 C12 142.6(3) . . . . ?
C17 C5 C13 C12 -89.3(4) . . . . ?
Fe1 C5 C13 C12 25.5(3) . . . . ?
O5 C5 C13 C14 22.8(5) . . . . ?
C17 C5 C13 C14 150.9(3) . . . . ?
Fe1 C5 C13 C14 -94.3(3) . . . . ?
C7 C6 C14 C13 -154.7(4) . . . . ?
C10 C6 C14 C13 33.8(5) . . . . ?
Fe2 C6 C14 C13 -54.3(5) . . . . ?
C12 C13 C14 C6 -40.2(5) . . . . ?
C5 C13 C14 C6 72.7(4) . . . . ?
C5 O5 C15 C16 -163.1(3) . . . . ?
O5 C5 C17 C22 -39.6(4) . . . . ?
C13 C5 C17 C22 -169.1(3) . . . . ?
Fe1 C5 C17 C22 85.5(3) . . . . ?
O5 C5 C17 C18 139.0(3) . . . . ?
C13 C5 C17 C18 9.5(5) . . . . ?
Fe1 C5 C17 C18 -95.8(3) . . . . ?
C22 C17 C18 C19 1.7(5) . . . . ?
C5 C17 C18 C19 -176.9(3) . . . . ?
C17 C18 C19 C20 0.3(5) . . . . ?
C18 C19 C20 C21 -2.7(5) . . . . ?
C18 C19 C20 C24 175.7(3) . . . . ?
C19 C20 C21 C22 3.1(5) . . . . ?
C24 C20 C21 C22 -175.3(3) . . . . ?
C20 C21 C22 C17 -1.1(6) . . . . ?
C18 C17 C22 C21 -1.3(5) . . . . ?
C5 C17 C22 C21 177.4(3) . . . . ?
C2 Fe1 C23 O6 3(7) . . . . ?
C1 Fe1 C23 O6 -97(7) . . . . ?
C5 Fe1 C23 O6 88(8) . . . . ?
C12 Fe1 C23 O6 172(7) . . . . ?
C11 Fe1 C23 O6 153(7) . . . . ?
Fe2 Fe1 C23 O6 76(7) . . . . ?
C19 C20 C24 C29 144.0(4) . . . . ?
C21 C20 C24 C29 -37.7(5) . . . . ?
C19 C20 C24 C25 -38.5(5) . . . . ?
C21 C20 C24 C25 139.9(4) . . . . ?
C29 C24 C25 C26 1.5(5) . . . . ?
C20 C24 C25 C26 -176.1(3) . . . . ?
C24 C25 C26 C27 -0.4(6) . . . . ?
C25 C26 C27 C28 -0.7(6) . . . . ?
C26 C27 C28 C29 0.7(6) . . . . ?
C27 C28 C29 C24 0.5(6) . . . . ?
C25 C24 C29 C28 -1.5(5) . . . . ?
C20 C24 C29 C28 176.1(3) . . . . ?
